data_1550632
loop_
_publ_author_name
'Zhou, Hui'
'Zhang, Rui'
'zhang, hui'
'Mu, Sen'
'Lu, Xiaobing'

_publ_section_title
;
 Organocatalytic Cycloaddition of Carbonyl Sulfide with Propargylic
 Alcohols to 1,3-Oxathiolan-2-ones
;
_journal_name_full 'Catalysis Science &amp; Technology'
_journal_paper_doi 10.1039/C9CY00062C
_journal_year 2019
_chemical_formula_sum 'C15 H18 N2 O S'
_chemical_formula_weight 274.37
_chemical_name_systematic
; 
 ? 
;
_space_group_IT_number 14
_symmetry_cell_setting monoclinic
_symmetry_space_group_name_Hall '-P 2yn'
_symmetry_space_group_name_H-M 'P 1 21/n 1'
_atom_sites_solution_hydrogens geom
_atom_sites_solution_primary direct
_atom_sites_solution_secondary difmap
_audit_creation_method SHELXL-97
_audit_update_record
;
2016-11-03 deposited with the CCDC.    2019-02-22 downloaded from the CCDC.
;
_cell_angle_alpha 90.00
_cell_angle_beta 99.253(3)
_cell_angle_gamma 90.00
_cell_formula_units_Z 4
_cell_length_a 5.9659(3)
_cell_length_b 16.3145(7)
_cell_length_c 14.5127(6)
_cell_measurement_reflns_used 1428
_cell_measurement_temperature 273(2)
_cell_measurement_theta_max 23.071
_cell_measurement_theta_min 2.497
_cell_volume 1394.15(11)
_computing_cell_refinement 'Bruker SMART'
_computing_data_collection 'Bruker SMART'
_computing_data_reduction 'Bruker SAINT'
_computing_molecular_graphics 'Bruker SHELXTL'
_computing_publication_material 'Bruker SHELXTL'
_computing_structure_refinement 'SHELXL-97 (Sheldrick, 1997)'
_computing_structure_solution 'SHELXS-97 (Sheldrick, 1990)'
_diffrn_ambient_temperature 273(2)
_diffrn_measured_fraction_theta_full 0.984
_diffrn_measured_fraction_theta_max 0.984
_diffrn_measurement_device_type 'CCD area detector'
_diffrn_measurement_method 'phi and omega scans'
_diffrn_radiation_monochromator graphite
_diffrn_radiation_source 'fine-focus sealed tube'
_diffrn_radiation_type MoK\a
_diffrn_radiation_wavelength 0.71073
_diffrn_reflns_av_R_equivalents 0.0418
_diffrn_reflns_av_sigmaI/netI 0.0547
_diffrn_reflns_limit_h_max 7
_diffrn_reflns_limit_h_min -7
_diffrn_reflns_limit_k_max 13
_diffrn_reflns_limit_k_min -20
_diffrn_reflns_limit_l_max 18
_diffrn_reflns_limit_l_min -14
_diffrn_reflns_number 8769
_diffrn_reflns_theta_full 27.49
_diffrn_reflns_theta_max 27.49
_diffrn_reflns_theta_min 1.89
_exptl_absorpt_coefficient_mu 0.226
_exptl_absorpt_correction_T_max 1.0000
_exptl_absorpt_correction_T_min 0.2000
_exptl_absorpt_correction_type multi-scan
_exptl_crystal_colour colorless
_exptl_crystal_density_diffrn 1.307
_exptl_crystal_density_method 'not measured'
_exptl_crystal_description block
_exptl_crystal_F_000 584
_exptl_crystal_size_max 0.14
_exptl_crystal_size_mid 0.12
_exptl_crystal_size_min 0.10
_refine_diff_density_max 0.271
_refine_diff_density_min -0.232
_refine_diff_density_rms 0.051
_refine_ls_extinction_method none
_refine_ls_goodness_of_fit_ref 1.040
_refine_ls_hydrogen_treatment contr
_refine_ls_matrix_type full
_refine_ls_number_parameters 172
_refine_ls_number_reflns 3159
_refine_ls_number_restraints 0
_refine_ls_restrained_S_all 1.040
_refine_ls_R_factor_all 0.0792
_refine_ls_R_factor_gt 0.0455
_refine_ls_shift/su_max 0.001
_refine_ls_shift/su_mean 0.000
_refine_ls_structure_factor_coef Fsqd
_refine_ls_weighting_details 'calc w=1/[\s^2^(Fo^2^)+(0.0429P)^2^+0.1776P] where P=(Fo^2^+2Fc^2^)/3'
_refine_ls_weighting_scheme calc
_refine_ls_wR_factor_gt 0.0951
_refine_ls_wR_factor_ref 0.1086
_reflns_number_gt 2097
_reflns_number_total 3159
_reflns_threshold_expression >2sigma(I)
_cod_data_source_file c9cy00062c2.cif
_cod_data_source_block 1
_cod_depositor_comments
;
The following automatic conversions were performed:

'_symmetry_cell_setting' value 'Monoclinic' changed to 'monoclinic'
according to
/home/data/users/saulius/crontab/automatic-downloads/rss-feeds/RSC/lib/dictionaries/cif_core.dic
dictionary named 'cif_core.dic' version 2.4.2 from 2011-04-26.

'_exptl_absorpt_correction_type' value 'multi scan' changed to
'multi-scan' according to
/home/data/users/saulius/crontab/automatic-downloads/rss-feeds/RSC/lib/dictionaries/cif_core.dic
dictionary named 'cif_core.dic' version 2.4.2 from 2011-04-26.

Automatic conversion script
Id: cif_fix_values 4973 2017-02-22 13:04:09Z antanas 
;
_cod_original_sg_symbol_H-M 'P2(1)/n  '
_cod_database_code 1550632

loop_
_symmetry_equiv_pos_as_xyz
'x, y, z'
'-x+1/2, y+1/2, -z+1/2'
'-x, -y, -z'
'x-1/2, -y-1/2, z-1/2'

loop_
_atom_site_label
_atom_site_type_symbol
_atom_site_fract_x
_atom_site_fract_y
_atom_site_fract_z
_atom_site_U_iso_or_equiv
_atom_site_adp_type
_atom_site_occupancy
_atom_site_symmetry_multiplicity
_atom_site_calc_flag
_atom_site_refinement_flags
S1 S 0.18418(9) 0.83627(4) 0.85197(4) 0.03900(18) Uani 1 1 d .
N1 N 0.8520(3) 0.83044(9) 1.09827(11) 0.0251(4) Uani 1 1 d .
C2 C 0.6193(3) 0.83814(11) 0.95360(13) 0.0252(4) Uani 1 1 d .
H2A H 0.6470 0.8169 0.8933 0.030 Uiso 1 1 calc R
N2 N 0.7254(3) 0.70508(9) 1.03629(11) 0.0262(4) Uani 1 1 d .
C1 C 0.3609(3) 0.84430(12) 0.95604(14) 0.0292(5) Uani 1 1 d .
O1 O 0.3075(2) 0.85659(11) 1.03342(10) 0.0522(5) Uani 1 1 d .
C5 C 0.7362(3) 0.78622(12) 1.03204(13) 0.0229(4) Uani 1 1 d .
C9 C 0.5740(3) 0.65697(12) 0.96776(13) 0.0286(4) Uani 1 1 d .
H9A H 0.4690 0.6939 0.9303 0.034 Uiso 1 1 calc R
H9B H 0.4856 0.6204 1.0006 0.034 Uiso 1 1 calc R
C11 C 0.5963(3) 0.53497(12) 0.86445(14) 0.0306(5) Uani 1 1 d .
H11A H 0.4631 0.5158 0.8825 0.037 Uiso 1 1 calc R
C10 C 0.6954(3) 0.60661(11) 0.90346(13) 0.0244(4) Uani 1 1 d .
C4 C 0.8370(3) 0.91865(11) 1.07857(14) 0.0310(5) Uani 1 1 d .
H4A H 0.9856 0.9442 1.0908 0.037 Uiso 1 1 calc R
H4B H 0.7372 0.9457 1.1156 0.037 Uiso 1 1 calc R
C6 C 0.9902(3) 0.79563(13) 1.18075(14) 0.0336(5) Uani 1 1 d .
H6A H 0.9031 0.7930 1.2317 0.040 Uiso 1 1 calc R
H6B H 1.1226 0.8297 1.2001 0.040 Uiso 1 1 calc R
C15 C 0.8963(3) 0.63343(12) 0.87689(14) 0.0298(5) Uani 1 1 d .
H15A H 0.9653 0.6811 0.9028 0.036 Uiso 1 1 calc R
C3 C 0.7396(3) 0.92140(12) 0.97542(14) 0.0312(5) Uani 1 1 d .
H3A H 0.8595 0.9286 0.9383 0.037 Uiso 1 1 calc R
H3B H 0.6323 0.9662 0.9623 0.037 Uiso 1 1 calc R
C14 C 0.9954(4) 0.58947(13) 0.81157(14) 0.0359(5) Uani 1 1 d .
H14A H 1.1297 0.6079 0.7939 0.043 Uiso 1 1 calc R
C8 C 0.8591(4) 0.66012(13) 1.11432(14) 0.0345(5) Uani 1 1 d .
H8A H 0.9093 0.6083 1.0920 0.041 Uiso 1 1 calc R
H8B H 0.7650 0.6486 1.1614 0.041 Uiso 1 1 calc R
C12 C 0.6940(4) 0.49165(13) 0.79878(15) 0.0378(5) Uani 1 1 d .
H12A H 0.6243 0.4444 0.7721 0.045 Uiso 1 1 calc R
C7 C 1.0634(4) 0.71019(13) 1.15703(15) 0.0365(5) Uani 1 1 d .
H7A H 1.1702 0.7138 1.1134 0.044 Uiso 1 1 calc R
H7B H 1.1390 0.6834 1.2132 0.044 Uiso 1 1 calc R
C13 C 0.8942(4) 0.51843(14) 0.77308(15) 0.0389(5) Uani 1 1 d .
H13A H 0.9610 0.4888 0.7299 0.047 Uiso 1 1 calc R

loop_
_atom_site_aniso_label
_atom_site_aniso_U_11
_atom_site_aniso_U_22
_atom_site_aniso_U_33
_atom_site_aniso_U_23
_atom_site_aniso_U_13
_atom_site_aniso_U_12
S1 0.0306(3) 0.0463(4) 0.0394(3) -0.0030(3) 0.0036(2) 0.0086(2)
N1 0.0269(8) 0.0198(9) 0.0291(9) -0.0030(7) 0.0058(7) 0.0016(7)
C2 0.0280(10) 0.0233(10) 0.0263(10) 0.0028(8) 0.0107(8) 0.0039(8)
N2 0.0344(9) 0.0173(9) 0.0260(9) -0.0012(7) 0.0023(7) 0.0009(7)
C1 0.0288(10) 0.0270(11) 0.0341(11) 0.0065(9) 0.0120(9) 0.0046(8)
O1 0.0362(9) 0.0896(14) 0.0345(9) 0.0055(8) 0.0167(7) 0.0130(8)
C5 0.0233(9) 0.0214(10) 0.0261(10) -0.0014(8) 0.0103(8) 0.0028(8)
C9 0.0284(10) 0.0235(11) 0.0333(11) -0.0016(9) 0.0038(9) -0.0029(8)
C11 0.0318(11) 0.0198(11) 0.0386(12) 0.0017(9) 0.0002(9) -0.0001(8)
C10 0.0271(10) 0.0177(10) 0.0267(10) 0.0021(8) -0.0010(8) 0.0039(8)
C4 0.0359(11) 0.0176(11) 0.0419(13) -0.0036(9) 0.0134(9) -0.0010(8)
C6 0.0390(12) 0.0310(12) 0.0290(11) -0.0031(9) 0.0001(9) -0.0016(9)
C15 0.0282(10) 0.0249(11) 0.0349(12) -0.0010(9) 0.0006(9) -0.0010(8)
C3 0.0348(11) 0.0227(11) 0.0401(12) 0.0045(9) 0.0184(9) 0.0035(9)
C14 0.0321(11) 0.0417(14) 0.0344(12) 0.0028(10) 0.0062(9) 0.0057(10)
C8 0.0503(13) 0.0226(11) 0.0285(11) 0.0031(9) -0.0002(10) 0.0045(10)
C12 0.0489(13) 0.0211(12) 0.0395(13) -0.0070(10) -0.0045(10) 0.0053(10)
C7 0.0433(12) 0.0314(13) 0.0326(12) 0.0019(10) -0.0009(10) 0.0102(10)
C13 0.0448(13) 0.0376(14) 0.0339(12) -0.0052(10) 0.0048(10) 0.0140(10)

loop_
_atom_type_symbol
_atom_type_description
_atom_type_scat_dispersion_real
_atom_type_scat_dispersion_imag
_atom_type_scat_source
C C 0.0033 0.0016 'International Tables Vol C Tables 4.2.6.8 and 6.1.1.4'
H H 0.0000 0.0000 'International Tables Vol C Tables 4.2.6.8 and 6.1.1.4'
N N 0.0061 0.0033 'International Tables Vol C Tables 4.2.6.8 and 6.1.1.4'
O O 0.0106 0.0060 'International Tables Vol C Tables 4.2.6.8 and 6.1.1.4'
S S 0.1246 0.1234 'International Tables Vol C Tables 4.2.6.8 and 6.1.1.4'

loop_
_geom_angle_atom_site_label_1
_geom_angle_atom_site_label_2
_geom_angle_atom_site_label_3
_geom_angle
C5 N1 C6 123.51(16)
C5 N1 C4 112.93(16)
C6 N1 C4 123.49(16)
C5 C2 C3 101.39(16)
C5 C2 C1 111.23(15)
C3 C2 C1 111.65(15)
C5 N2 C9 122.26(16)
C5 N2 C8 120.56(16)
C9 N2 C8 117.10(15)
O1 C1 C2 115.78(18)
O1 C1 S1 127.41(16)
C2 C1 S1 116.79(14)
N1 C5 N2 122.70(17)
N1 C5 C2 111.91(16)
N2 C5 C2 125.39(17)
N2 C9 C10 114.03(15)
C12 C11 C10 120.68(19)
C15 C10 C11 118.83(18)
C15 C10 C9 121.38(17)
C11 C10 C9 119.61(17)
N1 C4 C3 102.89(15)
N1 C6 C7 108.53(16)
C10 C15 C14 120.43(19)
C4 C3 C2 105.53(15)
C13 C14 C15 120.0(2)
N2 C8 C7 110.31(16)
C13 C12 C11 120.2(2)
C8 C7 C6 110.25(17)
C12 C13 C14 119.85(19)

loop_
_geom_bond_atom_site_label_1
_geom_bond_atom_site_label_2
_geom_bond_distance
S1 C1 1.702(2)
N1 C5 1.307(2)
N1 C6 1.455(2)
N1 C4 1.467(2)
C2 C5 1.498(3)
C2 C3 1.545(3)
C2 C1 1.551(2)
N2 C5 1.327(2)
N2 C9 1.460(2)
N2 C8 1.472(2)
C1 O1 1.232(2)
C9 C10 1.512(3)
C11 C12 1.388(3)
C11 C10 1.389(3)
C10 C15 1.388(3)
C4 C3 1.517(3)
C6 C7 1.517(3)
C15 C14 1.394(3)
C14 C13 1.383(3)
C8 C7 1.515(3)
C12 C13 1.378(3)
